data_7152176
loop_
_publ_author_name
'Allen, Joseph C.'
'Kociok-K\"ohn, Gabriele'
'Frost, Christopher G.'

_publ_section_title
;
 Rhodium-catalysed enantioselective synthesis of 4-arylchroman-2-ones.
;
_journal_issue 1
_journal_name_full 'Organic &amp; biomolecular chemistry'
_journal_page_first 32
_journal_page_last 35
_journal_paper_doi 10.1039/c1ob06586f
_journal_volume 10
_journal_year 2012
_chemical_absolute_configuration ad
_chemical_formula_moiety 'C15 H11 Cl O2'
_chemical_formula_sum 'C15 H11 Cl O2'
_chemical_formula_weight 258.69
_chemical_name_systematic
;
?
;
_space_group_IT_number 4
_symmetry_cell_setting monoclinic
_symmetry_space_group_name_Hall 'P 2yb'
_symmetry_space_group_name_H-M 'P 1 21 1'
_atom_sites_solution_hydrogens geom
_atom_sites_solution_primary direct
_atom_sites_solution_secondary difmap
_audit_creation_method SHELXL-97
_cell_angle_alpha 90.00
_cell_angle_beta 90.132(2)
_cell_angle_gamma 90.00
_cell_formula_units_Z 2
_cell_length_a 5.4561(2)
_cell_length_b 7.8785(3)
_cell_length_c 14.0005(7)
_cell_measurement_reflns_used 8756
_cell_measurement_temperature 150(2)
_cell_measurement_theta_max 27.485
_cell_measurement_theta_min 2.910
_cell_volume 601.82(4)
_computing_cell_refinement 'HKL Scalepack (Otwinski & Minor, 1997)'
_computing_data_collection 'Collect (Nonius BV, 1997-2000)'
_computing_data_reduction
;
DENZO-SCALEPACK Z. Otwinowski and W. Minor, "
Processing of X-ray Diffraction Data Collected in Oscillation Mode ",
Methods in Enzymology, Volume 276: Macromolecular Crystallography,
part A, p.307-326, 1997,C.W. Carter, Jr. & R. M. Sweet, Eds., Academic Press.
;
_computing_molecular_graphics 'ORTEP3 for Windows - Farrugia, L. J. J. Appl. Crystallogr. 1997, 30, 565'
_computing_publication_material
;
'WinGX publication routines, Farrugia,
L. J., J. Appl. Crystallogr., 1999, 32, 837-838
;
_computing_structure_refinement
;
SHELXL97 -Program for Crystal Structure Analysis (Release 97-2).
Sheldrick, G.M., Instit\"ut f\"ur Anorganische Chemie der Universit\"at,
Tammanstrasse 4, D-3400 G\"ottingen, Germany, 1998
;
_computing_structure_solution
;
SIR97- Altomare A., Burla M.C., Camalli M., Cascarano G.L., Giacovazzo C. ,
Guagliardi A., Moliterni A.G.G., Polidori G.,Spagna R.
(1999) J. Appl. Cryst. 32, 115-119
;
_diffrn_ambient_temperature 150(2)
_diffrn_measured_fraction_theta_full 0.995
_diffrn_measured_fraction_theta_max 0.995
_diffrn_measurement_device_type 'Nonius Kappa CCD'
_diffrn_measurement_method '158 2.0 degree images with \w scans'
_diffrn_radiation_monochromator graphite
_diffrn_radiation_source 'fine-focus sealed tube'
_diffrn_radiation_type MoK\a
_diffrn_radiation_wavelength 0.71073
_diffrn_reflns_av_R_equivalents 0.0379
_diffrn_reflns_av_sigmaI/netI 0.0480
_diffrn_reflns_limit_h_max 7
_diffrn_reflns_limit_h_min -7
_diffrn_reflns_limit_k_max 10
_diffrn_reflns_limit_k_min -10
_diffrn_reflns_limit_l_max 18
_diffrn_reflns_limit_l_min -18
_diffrn_reflns_number 7942
_diffrn_reflns_theta_full 27.50
_diffrn_reflns_theta_max 27.50
_diffrn_reflns_theta_min 2.97
_diffrn_standards_decay_% 0
_diffrn_standards_number 0
_exptl_absorpt_coefficient_mu 0.307
_exptl_absorpt_correction_T_max 0.9700
_exptl_absorpt_correction_T_min 0.8872
_exptl_absorpt_correction_type multi-scan
_exptl_absorpt_process_details
;
multi-scan from symmetry-related measurements
Sortav (Blessing 1995)
;
_exptl_crystal_colour colourless
_exptl_crystal_density_diffrn 1.428
_exptl_crystal_density_method 'not measured'
_exptl_crystal_description plate
_exptl_crystal_F_000 268
_exptl_crystal_size_max 0.40
_exptl_crystal_size_mid 0.25
_exptl_crystal_size_min 0.10
_refine_diff_density_max 0.255
_refine_diff_density_min -0.270
_refine_diff_density_rms 0.079
_refine_ls_abs_structure_details 'Flack H D (1983), Acta Cryst. A39, 876-881'
_refine_ls_abs_structure_Flack -0.17(7)
_refine_ls_extinction_method none
_refine_ls_goodness_of_fit_ref 1.078
_refine_ls_hydrogen_treatment constr
_refine_ls_matrix_type full
_refine_ls_number_parameters 163
_refine_ls_number_reflns 2727
_refine_ls_number_restraints 1
_refine_ls_restrained_S_all 1.078
_refine_ls_R_factor_all 0.0500
_refine_ls_R_factor_gt 0.0377
_refine_ls_shift/su_max 0.000
_refine_ls_shift/su_mean 0.000
_refine_ls_structure_factor_coef Fsqd
_refine_ls_weighting_details 'calc w=1/[\s^2^(Fo^2^)+(0.0464P)^2^+0.0855P] where P=(Fo^2^+2Fc^2^)/3'
_refine_ls_weighting_scheme calc
_refine_ls_wR_factor_gt 0.0906
_refine_ls_wR_factor_ref 0.0975
_reflns_number_gt 2366
_reflns_number_total 2727
_reflns_threshold_expression >2sigma(I)
_cod_data_source_file c1ob06586f.txt
_cod_data_source_block k10cgf2
_cod_original_sg_symbol_H-M 'P 21'
_cod_database_code 7152176

loop_
_symmetry_equiv_pos_as_xyz
'x, y, z'
'-x, y+1/2, -z'

loop_
_atom_site_label
_atom_site_type_symbol
_atom_site_fract_x
_atom_site_fract_y
_atom_site_fract_z
_atom_site_U_iso_or_equiv
_atom_site_adp_type
_atom_site_occupancy
_atom_site_symmetry_multiplicity
_atom_site_calc_flag
_atom_site_refinement_flags
Cl Cl 0.43829(11) 0.68758(8) -0.13952(4) 0.04048(17) Uani 1 1 d .
O1 O 0.4686(3) 0.3471(2) 0.33477(13) 0.0383(4) Uani 1 1 d .
O2 O 0.3840(3) 0.6093(2) 0.37477(11) 0.0303(3) Uani 1 1 d .
C1 C 0.3070(4) 0.6636(3) -0.02784(15) 0.0272(4) Uani 1 1 d .
C2 C 0.4132(4) 0.7418(3) 0.04983(17) 0.0294(5) Uani 1 1 d .
H2 H 0.5597 0.8056 0.0425 0.035 Uiso 1 1 calc R
C3 C 0.3044(4) 0.7266(3) 0.13891(16) 0.0281(5) Uani 1 1 d .
H3 H 0.3764 0.7813 0.1925 0.034 Uiso 1 1 calc R
C4 C 0.0910(3) 0.6320(2) 0.15060(15) 0.0230(4) Uani 1 1 d .
C5 C -0.0133(4) 0.5556(3) 0.07126(17) 0.0282(5) Uani 1 1 d .
H5 H -0.1597 0.4916 0.0784 0.034 Uiso 1 1 calc R
C6 C 0.0927(4) 0.5707(3) -0.01896(18) 0.0312(5) Uani 1 1 d .
H6 H 0.0195 0.5184 -0.0731 0.037 Uiso 1 1 calc R
C7 C -0.0281(3) 0.6075(3) 0.24876(16) 0.0250(4) Uani 1 1 d .
H7 H -0.2091 0.5976 0.2390 0.030 Uiso 1 1 calc R
C8 C 0.0614(4) 0.4432(3) 0.29668(17) 0.0282(5) Uani 1 1 d .
H8A H -0.0507 0.4141 0.3497 0.034 Uiso 1 1 calc R
H8B H 0.0551 0.3496 0.2496 0.034 Uiso 1 1 calc R
C9 C 0.3179(4) 0.4577(3) 0.33506(16) 0.0285(5) Uani 1 1 d .
C10 C 0.2184(4) 0.7458(3) 0.37748(15) 0.0263(4) Uani 1 1 d .
C11 C 0.2735(4) 0.8748(3) 0.44108(17) 0.0321(5) Uani 1 1 d .
H11 H 0.4138 0.8674 0.4811 0.039 Uiso 1 1 calc R
C12 C 0.1204(4) 1.0150(3) 0.44534(18) 0.0354(5) Uani 1 1 d .
H12 H 0.1567 1.1054 0.4880 0.042 Uiso 1 1 calc R
C13 C -0.0851(4) 1.0235(3) 0.38752(19) 0.0357(5) Uani 1 1 d .
H13 H -0.1925 1.1181 0.3918 0.043 Uiso 1 1 calc R
C14 C -0.1342(4) 0.8941(3) 0.32345(18) 0.0303(5) Uani 1 1 d .
H14 H -0.2741 0.9021 0.2832 0.036 Uiso 1 1 calc R
C15 C 0.0173(4) 0.7522(3) 0.31675(16) 0.0258(4) Uani 1 1 d .

loop_
_atom_site_aniso_label
_atom_site_aniso_U_11
_atom_site_aniso_U_22
_atom_site_aniso_U_33
_atom_site_aniso_U_23
_atom_site_aniso_U_13
_atom_site_aniso_U_12
Cl 0.0487(3) 0.0396(3) 0.0331(3) 0.0000(3) 0.0072(2) 0.0023(3)
O1 0.0364(8) 0.0365(10) 0.0420(10) 0.0034(7) -0.0014(7) 0.0117(7)
O2 0.0244(7) 0.0323(8) 0.0340(9) -0.0004(7) -0.0057(6) 0.0036(6)
C1 0.0303(9) 0.0225(11) 0.0290(10) 0.0026(9) 0.0020(8) 0.0052(9)
C2 0.0254(9) 0.0271(11) 0.0357(13) 0.0048(9) -0.0012(9) -0.0032(8)
C3 0.0253(10) 0.0285(12) 0.0303(11) 0.0002(9) -0.0056(8) -0.0064(8)
C4 0.0211(8) 0.0186(10) 0.0293(11) 0.0024(8) -0.0040(8) 0.0010(7)
C5 0.0250(10) 0.0238(10) 0.0357(13) -0.0034(9) -0.0015(9) -0.0053(8)
C6 0.0338(11) 0.0252(11) 0.0346(13) -0.0053(9) -0.0054(9) -0.0009(8)
C7 0.0185(8) 0.0246(10) 0.0317(11) 0.0034(9) -0.0015(8) -0.0015(8)
C8 0.0287(10) 0.0226(10) 0.0333(12) 0.0036(9) 0.0002(9) -0.0026(8)
C9 0.0305(10) 0.0301(11) 0.0250(11) 0.0050(9) 0.0022(9) 0.0022(9)
C10 0.0240(9) 0.0276(10) 0.0273(11) 0.0023(8) 0.0035(8) -0.0019(8)
C11 0.0303(10) 0.0400(12) 0.0261(11) -0.0027(10) 0.0025(9) -0.0068(9)
C12 0.0427(12) 0.0298(12) 0.0336(13) -0.0050(9) 0.0110(10) -0.0101(10)
C13 0.0363(12) 0.0267(11) 0.0443(14) -0.0006(10) 0.0111(11) -0.0001(9)
C14 0.0272(10) 0.0241(11) 0.0396(13) 0.0042(9) 0.0004(9) -0.0008(8)
C15 0.0231(9) 0.0255(10) 0.0289(11) 0.0044(8) 0.0018(8) -0.0034(8)

loop_
_atom_type_symbol
_atom_type_description
_atom_type_scat_dispersion_real
_atom_type_scat_dispersion_imag
_atom_type_scat_source
C C 0.0033 0.0016 'International Tables Vol C Tables 4.2.6.8 and 6.1.1.4'
H H 0.0000 0.0000 'International Tables Vol C Tables 4.2.6.8 and 6.1.1.4'
O O 0.0106 0.0060 'International Tables Vol C Tables 4.2.6.8 and 6.1.1.4'
Cl Cl 0.1484 0.1585 'International Tables Vol C Tables 4.2.6.8 and 6.1.1.4'

loop_
_geom_angle_atom_site_label_1
_geom_angle_atom_site_label_2
_geom_angle_atom_site_label_3
_geom_angle
C9 O2 C10 120.73(16)
C2 C1 C6 121.30(19)
C2 C1 Cl 119.34(16)
C6 C1 Cl 119.32(17)
C1 C2 C3 119.42(19)
C1 C2 H2 120.3
C3 C2 H2 120.3
C2 C3 C4 120.75(19)
C2 C3 H3 119.6
C4 C3 H3 119.6
C5 C4 C3 118.72(19)
C5 C4 C7 119.36(17)
C3 C4 C7 121.91(18)
C4 C5 C6 121.25(19)
C4 C5 H5 119.4
C6 C5 H5 119.4
C1 C6 C5 118.5(2)
C1 C6 H6 120.7
C5 C6 H6 120.7
C15 C7 C4 113.70(17)
C15 C7 C8 108.06(17)
C4 C7 C8 111.25(17)
C15 C7 H7 107.9
C4 C7 H7 107.9
C8 C7 H7 107.9
C9 C8 C7 112.76(17)
C9 C8 H8A 109.0
C7 C8 H8A 109.0
C9 C8 H8B 109.0
C7 C8 H8B 109.0
H8A C8 H8B 107.8
O1 C9 O2 117.2(2)
O1 C9 C8 125.6(2)
O2 C9 C8 117.22(18)
C11 C10 C15 122.5(2)
C11 C10 O2 116.16(19)
C15 C10 O2 121.27(19)
C10 C11 C12 118.9(2)
C10 C11 H11 120.6
C12 C11 H11 120.6
C13 C12 C11 120.1(2)
C13 C12 H12 120.0
C11 C12 H12 120.0
C12 C13 C14 119.9(2)
C12 C13 H13 120.0
C14 C13 H13 120.0
C13 C14 C15 121.4(2)
C13 C14 H14 119.3
C15 C14 H14 119.3
C10 C15 C14 117.2(2)
C10 C15 C7 119.24(18)
C14 C15 C7 123.60(19)

loop_
_geom_bond_atom_site_label_1
_geom_bond_atom_site_label_2
_geom_bond_distance
Cl C1 1.732(2)
O1 C9 1.198(3)
O2 C9 1.365(3)
O2 C10 1.405(2)
C1 C2 1.376(3)
C1 C6 1.385(3)
C2 C3 1.388(3)
C2 H2 0.9500
C3 C4 1.393(3)
C3 H3 0.9500
C4 C5 1.385(3)
C4 C7 1.534(3)
C5 C6 1.395(3)
C5 H5 0.9500
C6 H6 0.9500
C7 C15 1.505(3)
C7 C8 1.537(3)
C7 H7 1.0000
C8 C9 1.502(3)
C8 H8A 0.9900
C8 H8B 0.9900
C10 C11 1.384(3)
C10 C15 1.387(3)
C11 C12 1.386(3)
C11 H11 0.9500
C12 C13 1.383(4)
C12 H12 0.9500
C13 C14 1.384(3)
C13 H13 0.9500
C14 C15 1.393(3)
C14 H14 0.9500
